data_2203589
loop_
_publ_author_name
'Hartung, Jens'
'\<Spehar, Kristina'
'Svoboda, Ingrid'
'Fuess, Hartmut'

_publ_section_title
;
 An axially chiral 1,2-diketone:
 1-(3,4-dimethoxyphenyl)propane-1,2-dione
;
_journal_issue 5
_journal_name_full 'Acta Crystallographica Section E'
_journal_page_first o750
_journal_page_last o751
_journal_paper_doi 10.1107/S1600536804007755
_journal_volume 60
_journal_year 2004
_chemical_formula_iupac 'C11 H12 O4'
_chemical_formula_moiety 'C11 H12 O4'
_chemical_formula_sum 'C11 H12 O4'
_chemical_formula_weight 208.21
_chemical_name_systematic
;
1-(3,4-dimethoxyphenyl)propane-1,2-dione
;
_space_group_IT_number 2
_symmetry_cell_setting triclinic
_symmetry_space_group_name_Hall '-P 1'
_symmetry_space_group_name_H-M 'P -1'
_atom_sites_solution_hydrogens geom
_atom_sites_solution_primary direct
_atom_sites_solution_secondary difmap
_audit_creation_method SHELXL-97
_cell_angle_alpha 65.00(2)
_cell_angle_beta 72.01(2)
_cell_angle_gamma 62.82(2)
_cell_formula_units_Z 2
_cell_length_a 7.927(2)
_cell_length_b 8.185(2)
_cell_length_c 10.018(2)
_cell_measurement_reflns_used 1238
_cell_measurement_temperature 298(2)
_cell_measurement_theta_max 22.095
_cell_measurement_theta_min 2.265
_cell_volume 518.6(2)
_computing_cell_refinement
;
CrysAlis RED (Oxford Diffraction, 2001)
;
_computing_data_collection
;
CrysAlis CCD (Oxford Diffraction, 2001)
;
_computing_data_reduction
;
CrysAlis RED
;
_computing_molecular_graphics
;
ORTEP-3 (Farrugia, 1997) and PLATON2002 (Spek, 2002)
;
_computing_publication_material SHELXL97
_computing_structure_refinement 'SHELXL97 (Sheldrick, 1997)'
_computing_structure_solution 'SHELXS97 (Sheldrick, 1997)'
_diffrn_ambient_temperature 298(2)
_diffrn_detector_area_resol_mean 'Sapphire CCD detector'
_diffrn_measured_fraction_theta_full 0.966
_diffrn_measured_fraction_theta_max 0.966
_diffrn_measurement_device_type 'Oxford Diffraction Xcalibur CCD'
_diffrn_measurement_method
;
Rotation method data acquisition using \w
;
_diffrn_radiation_monochromator graphite
_diffrn_radiation_source 'fine-focus sealed tube'
_diffrn_radiation_type MoK\a
_diffrn_radiation_wavelength 0.71073
_diffrn_reflns_av_R_equivalents 0.0283
_diffrn_reflns_av_sigmaI/netI 0.0500
_diffrn_reflns_limit_h_max 9
_diffrn_reflns_limit_h_min -9
_diffrn_reflns_limit_k_max 10
_diffrn_reflns_limit_k_min -10
_diffrn_reflns_limit_l_max 12
_diffrn_reflns_limit_l_min -12
_diffrn_reflns_number 4883
_diffrn_reflns_theta_full 26.37
_diffrn_reflns_theta_max 26.37
_diffrn_reflns_theta_min 4.29
_diffrn_standards_decay_% stable
_diffrn_standards_number 0
_exptl_absorpt_coefficient_mu 0.102
_exptl_absorpt_correction_type none
_exptl_crystal_colour yellow
_exptl_crystal_density_diffrn 1.333
_exptl_crystal_density_method 'not measured'
_exptl_crystal_description prism
_exptl_crystal_F_000 220
_exptl_crystal_size_max 0.52
_exptl_crystal_size_mid 0.34
_exptl_crystal_size_min 0.06
_refine_diff_density_max 0.140
_refine_diff_density_min -0.176
_refine_ls_extinction_method none
_refine_ls_goodness_of_fit_ref 0.843
_refine_ls_hydrogen_treatment constr
_refine_ls_matrix_type full
_refine_ls_number_parameters 136
_refine_ls_number_reflns 2054
_refine_ls_number_restraints 0
_refine_ls_restrained_S_all 0.843
_refine_ls_R_factor_all 0.0985
_refine_ls_R_factor_gt 0.0443
_refine_ls_shift/su_max 0.010
_refine_ls_shift/su_mean 0.002
_refine_ls_structure_factor_coef Fsqd
_refine_ls_weighting_details 'calc w = 1/[\s^2^(Fo^2^)+(0.0801P)^2^] where P = (Fo^2^+2Fc^2^)/3'
_refine_ls_weighting_scheme calc
_refine_ls_wR_factor_gt 0.1076
_refine_ls_wR_factor_ref 0.1339
_reflns_number_gt 1102
_reflns_number_total 2054
_reflns_threshold_expression I>2\s(I)
_cod_data_source_file fl6091.cif
_cod_data_source_block I
_cod_depositor_comments
;
The following automatic conversions were performed:

'_chemical_melting_point' value 'not measured' was changed to '?' -
the value is undefined or not given.

Automatic conversion script
Id: cif_fix_values 1646 2011-03-28 12:23:43Z adriana 

The following automatic conversions were performed:

'_chemical_melting_point' value 'not measured' was changed to '?' -
the value is undefined or not given.

Automatic conversion script
Id: cif_fix_values 1715 2011-07-08 13:25:40Z adriana 
;
_cod_original_sg_symbol_H-M P-1
_cod_database_code 2203589
_cod_database_fobs_code 2203589

loop_
_symmetry_equiv_pos_as_xyz
'x, y, z'
'-x, -y, -z'

loop_
_atom_site_label
_atom_site_fract_x
_atom_site_fract_y
_atom_site_fract_z
_atom_site_U_iso_or_equiv
_atom_site_adp_type
_atom_site_calc_flag
_atom_site_refinement_flags
_atom_site_occupancy
_atom_site_type_symbol
C1 0.3648(3) 1.1266(3) 0.3107(2) 0.0471(5) Uani d . 1 C
C2 0.3313(3) 1.3399(3) 0.2203(2) 0.0521(6) Uani d . 1 C
C3 0.2852(4) 1.4119(4) 0.0689(3) 0.0784(8) Uani d . 1 C
H3A 0.1695 1.3976 0.0742 0.094 Uiso calc R 1 H
H3B 0.3883 1.3381 0.0110 0.094 Uiso calc R 1 H
H3C 0.2679 1.5468 0.0230 0.094 Uiso calc R 1 H
C4 0.2565(3) 1.0729(3) 0.4595(2) 0.0407(5) Uani d . 1 C
C5 0.1324(3) 1.2075(3) 0.5290(2) 0.0480(5) Uani d . 1 C
H5 0.1214 1.3366 0.4838 0.058 Uiso calc R 1 H
C6 0.0245(3) 1.1526(3) 0.6649(2) 0.0511(6) Uani d . 1 C
H6 -0.0574 1.2442 0.7115 0.061 Uiso calc R 1 H
C7 0.0378(3) 0.9625(3) 0.7319(2) 0.0451(5) Uani d . 1 C
C8 0.1632(3) 0.8237(3) 0.6619(2) 0.0430(5) Uani d . 1 C
C9 0.2711(3) 0.8791(3) 0.5290(2) 0.0436(5) Uani d . 1 C
H9 0.3557 0.7870 0.4835 0.052 Uiso calc R 1 H
C10 -0.2136(3) 1.0335(4) 0.9293(3) 0.0739(7) Uani d . 1 C
H10A -0.3062 1.1232 0.8626 0.089 Uiso calc R 1 H
H10B -0.1593 1.1035 0.9487 0.089 Uiso calc R 1 H
H10C -0.2749 0.9668 1.0211 0.089 Uiso calc R 1 H
C11 0.2866(3) 0.4928(3) 0.6726(2) 0.0634(7) Uani d . 1 C
H11A 0.4166 0.4771 0.6649 0.076 Uiso calc R 1 H
H11B 0.2576 0.5293 0.5753 0.076 Uiso calc R 1 H
H11C 0.2708 0.3723 0.7347 0.076 Uiso calc R 1 H
O1 0.4823(2) 1.0083(2) 0.25114(16) 0.0686(5) Uani d . 1 O
O2 0.3489(2) 1.4407(2) 0.27208(18) 0.0746(5) Uani d . 1 O
O3 -0.0651(2) 0.8949(2) 0.86332(15) 0.0626(5) Uani d . 1 O
O4 0.1604(2) 0.64078(19) 0.73622(15) 0.0582(5) Uani d . 1 O

loop_
_atom_site_aniso_label
_atom_site_aniso_U_11
_atom_site_aniso_U_22
_atom_site_aniso_U_33
_atom_site_aniso_U_12
_atom_site_aniso_U_13
_atom_site_aniso_U_23
C1 0.0436(12) 0.0465(11) 0.0476(12) -0.0126(10) -0.0060(10) -0.0178(10)
C2 0.0449(13) 0.0513(13) 0.0521(13) -0.0186(10) -0.0008(10) -0.0139(11)
C3 0.098(2) 0.0688(16) 0.0591(15) -0.0383(15) -0.0159(14) -0.0019(13)
C4 0.0409(11) 0.0358(10) 0.0444(11) -0.0108(9) -0.0102(9) -0.0139(9)
C5 0.0496(13) 0.0384(10) 0.0548(13) -0.0144(10) -0.0056(10) -0.0183(10)
C6 0.0519(13) 0.0438(11) 0.0565(13) -0.0111(10) 0.0001(11) -0.0289(11)
C7 0.0443(12) 0.0472(12) 0.0405(11) -0.0137(9) -0.0049(9) -0.0165(10)
C8 0.0471(12) 0.0357(10) 0.0417(11) -0.0111(9) -0.0089(9) -0.0120(9)
C9 0.0422(12) 0.0395(10) 0.0444(12) -0.0057(9) -0.0067(9) -0.0200(9)
C10 0.0673(16) 0.0789(16) 0.0644(15) -0.0232(13) 0.0176(13) -0.0378(14)
C11 0.0787(16) 0.0373(11) 0.0654(15) -0.0163(11) -0.0081(13) -0.0171(11)
O1 0.0708(11) 0.0564(9) 0.0574(10) -0.0141(8) 0.0084(8) -0.0235(8)
O2 0.0878(13) 0.0578(10) 0.0826(12) -0.0322(9) -0.0140(9) -0.0208(9)
O3 0.0659(10) 0.0565(9) 0.0525(9) -0.0211(8) 0.0113(8) -0.0227(8)
O4 0.0716(11) 0.0393(8) 0.0507(9) -0.0173(7) 0.0013(7) -0.0144(7)

loop_
_atom_type_symbol
_atom_type_description
_atom_type_scat_dispersion_real
_atom_type_scat_dispersion_imag
_atom_type_scat_source
C C 0.0033 0.0016 'International Tables Vol C Tables 4.2.6.8 and 6.1.1.4'
H H 0.0000 0.0000 'International Tables Vol C Tables 4.2.6.8 and 6.1.1.4'
O O 0.0106 0.0060 'International Tables Vol C Tables 4.2.6.8 and 6.1.1.4'

loop_
_geom_angle_atom_site_label_1
_geom_angle_atom_site_label_2
_geom_angle_atom_site_label_3
_geom_angle
_geom_angle_publ_flag
O1 C1 C4 123.4(2) yes
O1 C1 C2 116.1(2) yes
C4 C1 C2 120.5(2) yes
O2 C2 C3 122.9(2) yes
O2 C2 C1 120.1(2) yes
C3 C2 C1 117.0(2) yes
C2 C3 H3A 109.5 ?
C2 C3 H3B 109.5 ?
H3A C3 H3B 109.5 ?
C2 C3 H3C 109.5 ?
H3A C3 H3C 109.5 ?
H3B C3 H3C 109.5 ?
C5 C4 C9 118.95(18) ?
C5 C4 C1 122.61(17) ?
C9 C4 C1 118.31(16) ?
C6 C5 C4 120.65(18) ?
C6 C5 H5 119.7 ?
C4 C5 H5 119.7 ?
C7 C6 C5 120.17(18) ?
C7 C6 H6 119.9 ?
C5 C6 H6 119.9 ?
O3 C7 C6 124.7(2) yes
O3 C7 C8 115.4(2) yes
C6 C7 C8 119.80(18) ?
C9 C8 O4 125.8(2) yes
C9 C8 C7 119.45(18) ?
O4 C8 C7 114.8(2) yes
C8 C9 C4 121.0(2) yes
C8 C9 H9 119.5 ?
C4 C9 H9 119.5 ?
O3 C10 H10A 109.5 ?
O3 C10 H10B 109.5 ?
H10A C10 H10B 109.5 ?
O3 C10 H10C 109.5 ?
H10A C10 H10C 109.5 ?
H10B C10 H10C 109.5 ?
O4 C11 H11A 109.5 ?
O4 C11 H11B 109.5 ?
H11A C11 H11B 109.5 ?
O4 C11 H11C 109.5 ?
H11A C11 H11C 109.5 ?
H11B C11 H11C 109.5 ?
C7 O3 C10 118.0(2) yes
C8 O4 C11 117.5(2) yes

loop_
_geom_bond_atom_site_label_1
_geom_bond_atom_site_label_2
_geom_bond_distance
_geom_bond_publ_flag
C1 O1 1.218(2) yes
C1 C4 1.467(3) yes
C1 C2 1.526(3) yes
C2 O2 1.217(2) yes
C2 C3 1.473(3) yes
C3 H3A 0.9600 ?
C3 H3B 0.9600 ?
C3 H3C 0.9600 ?
C4 C5 1.380(2) ?
C4 C9 1.401(3) ?
C5 C6 1.379(3) ?
C5 H5 0.9300 ?
C6 C7 1.376(3) ?
C6 H6 0.9300 ?
C7 O3 1.356(2) ?
C7 C8 1.408(3) ?
C8 C9 1.360(3) ?
C8 O4 1.369(2) ?
C9 H9 0.9300 ?
C10 O3 1.429(2) ?
C10 H10A 0.9600 ?
C10 H10B 0.9600 ?
C10 H10C 0.9600 ?
C11 O4 1.423(2) ?
C11 H11A 0.9600 ?
C11 H11B 0.9600 ?
C11 H11C 0.9600 ?

loop_
_geom_torsion_atom_site_label_1
_geom_torsion_atom_site_label_2
_geom_torsion_atom_site_label_3
_geom_torsion_atom_site_label_4
_geom_torsion
_geom_torsion_publ_flag
O1 C1 C2 O2 -125.0(2) yes
C4 C1 C2 O2 56.1(3) yes
O1 C1 C2 C3 52.8(3) yes
C4 C1 C2 C3 -126.2(2) yes
O1 C1 C4 C5 176.0(2) yes
C2 C1 C4 C5 -5.1(3) yes
O1 C1 C4 C9 -8.2(3) ?
C2 C1 C4 C9 170.68(19) ?
C9 C4 C5 C6 0.2(3) ?
C1 C4 C5 C6 175.92(19) ?
C4 C5 C6 C7 -0.9(3) ?
C5 C6 C7 O3 -178.38(19) ?
C5 C6 C7 C8 0.6(3) ?
O3 C7 C8 C9 179.5(2) yes
C6 C7 C8 C9 0.5(3) ?
O3 C7 C8 O4 0.9(3) yes
C6 C7 C8 O4 -178.1(2) yes
O4 C8 C9 C4 177.18(18) ?
C7 C8 C9 C4 -1.2(3) ?
C5 C4 C9 C8 0.9(3) ?
C1 C4 C9 C8 -175.04(18) ?
C6 C7 O3 C10 7.5(3) ?
C8 C7 O3 C10 -171.4(2) yes
C9 C8 O4 C11 2.7(3) yes
C7 C8 O4 C11 -178.84(17) ?

loop_
_cod_related_entry_id
_cod_related_entry_database
_cod_related_entry_code
1 ChemSpider 1382832
